data_9009447
loop_
_publ_author_name
'Hawthorne, F. C.'
'Grundy, H. D.'

_publ_section_title
;The crystal chemistry of the amphiboles. I: Refinement of the crystal
 structure of ferrotschermakite Locality: Frood Mine, Sudbury, Ontario, Canada
;
_journal_name_full 'Mineralogical Magazine'
_journal_page_first 36
_journal_page_last 48
_journal_paper_doi 10.1180/minmag.1973.039.301.05
_journal_volume 39
_journal_year 1973
_chemical_compound_source 'Frood Mine, Sudbury, Ontario, Canada'
_chemical_formula_sum 'Al3.3 Ca1.86 Fe2.4 H1.98 K0.14 Mg1.22 Mn0.02 Na0.23 O24 Si6 Ti0.1'
_chemical_name_mineral Ferrotschermakite
_space_group_IT_number 12
_symmetry_space_group_name_Hall '-C 2y'
_symmetry_space_group_name_H-M 'C 1 2/m 1'
_cell_angle_alpha 90
_cell_angle_beta 105.00
_cell_angle_gamma 90
_cell_formula_units_Z 2
_cell_length_a 9.8179
_cell_length_b 18.1060
_cell_length_c 5.3314
_cell_volume 915.432
_database_code_amcsd 0014457
_exptl_crystal_density_diffrn 3.259
_cod_original_formula_sum 'Na.23 K.14 Ca1.86 Mg1.22 Mn.02 Fe2.4 Ti.1 Al3.3 Si6 H1.98 O24'
_cod_database_code 9009447

loop_
_space_group_symop_operation_xyz
x,y,z
1/2+x,1/2+y,z
x,-y,z
1/2+x,1/2-y,z
-x,y,-z
1/2-x,1/2+y,-z
-x,-y,-z
1/2-x,1/2-y,-z

loop_
_atom_site_aniso_label
_atom_site_aniso_U_11
_atom_site_aniso_U_22
_atom_site_aniso_U_33
_atom_site_aniso_U_12
_atom_site_aniso_U_13
_atom_site_aniso_U_23
CaM4 0.01440 0.00847 0.01077 0.00000 0.00576 0.00000
MgM4 0.01440 0.00847 0.01077 0.00000 0.00576 0.00000
MnM4 0.01440 0.00847 0.01077 0.00000 0.00576 0.00000
NaM4 0.01440 0.00847 0.01077 0.00000 0.00576 0.00000
FeM1 0.01267 0.00631 0.00703 0.00000 0.00448 0.00000
MgM1 0.01267 0.00631 0.00703 0.00000 0.00448 0.00000
FeM2_1 0.00916 0.00482 0.00665 0.00000 0.00158 0.00000
TiM2 0.00916 0.00482 0.00665 0.00000 0.00158 0.00000
AlM2 0.00916 0.00482 0.00665 0.00000 0.00158 0.00000
MgM2 0.00916 0.00482 0.00665 0.00000 0.00158 0.00000
FeM2_2 0.00916 0.00482 0.00665 0.00000 0.00158 0.00000
FeM3 0.01148 0.00349 0.00736 0.00000 0.00146 0.00000
MgM3 0.01148 0.00349 0.00736 0.00000 0.00146 0.00000
AlT1 0.00861 0.00598 0.00731 -0.00113 0.00181 0.00005
SiT1 0.00861 0.00598 0.00731 -0.00113 0.00181 0.00005
AlT2 0.00925 0.00565 0.00676 0.00009 0.00240 0.00033
SiT2 0.00925 0.00565 0.00676 0.00009 0.00240 0.00033
O1 0.01308 0.01445 0.01091 -0.00122 0.00312 -0.00071
O2 0.01011 0.00996 0.00985 -0.00017 0.00191 -0.00043
O3 0.01909 0.00980 0.01049 0.00000 0.00705 0.00000
O4 0.01627 0.00548 0.01389 -0.00252 0.00735 0.00076
O5 0.01189 0.01412 0.01090 -0.00078 0.00176 0.00397
O6 0.01394 0.01129 0.01338 -0.00113 0.00379 -0.00468
O7 0.01886 0.01179 0.02314 0.00000 0.00752 0.00000

loop_
_atom_site_label
_atom_site_fract_x
_atom_site_fract_y
_atom_site_fract_z
_atom_site_occupancy
_atom_site_U_iso_or_equiv
_atom_site_type_symbol
_atom_site_attached_hydrogens
NaA2 0.00000 0.47840 0.00000 0.02500 0.01646 Na 0
KA2 0.00000 0.47840 0.00000 0.03000 0.01646 K 0
NaAm 0.02720 0.50000 0.06210 0.04000 0.02204 Na 0
K2Am 0.02720 0.50000 0.06210 0.04000 0.02204 K 0
CaM4 0.00000 0.28060 0.50000 0.93000 ? Ca 0
MgM4 0.00000 0.28060 0.50000 0.01000 ? Mg 0
MnM4 0.00000 0.28060 0.50000 0.01000 ? Mn 0
NaM4 0.00000 0.28060 0.50000 0.05000 ? Na 0
FeM1 0.00000 0.09020 0.50000 0.61000 ? Fe 0
MgM1 0.00000 0.09020 0.50000 0.39000 ? Mg 0
FeM2_1 0.00000 0.17820 0.00000 0.15000 ? Fe 0
TiM2 0.00000 0.17820 0.00000 0.05000 ? Ti 0
AlM2 0.00000 0.17820 0.00000 0.65000 ? Al 0
MgM2 0.00000 0.17820 0.00000 0.10000 ? Mg 0
FeM2_2 0.00000 0.17820 0.00000 0.05000 ? Fe 0
FeM3 0.00000 0.00000 0.00000 0.78000 ? Fe 0
MgM3 0.00000 0.00000 0.00000 0.22000 ? Mg 0
AlT1 0.27990 0.08640 0.30120 0.38000 ? Al 0
SiT1 0.27990 0.08640 0.30120 0.62000 ? Si 0
AlT2 0.29260 0.17360 0.81610 0.12000 ? Al 0
SiT2 0.29260 0.17360 0.81610 0.88000 ? Si 0
H 0.20200 0.00000 0.78400 0.99000 0.00633 H 0
O1 0.10460 0.09360 0.20990 1.00000 ? O 0
O2 0.11980 0.17660 0.74190 1.00000 ? O 0
O3 0.11360 0.00000 0.71260 1.00000 ? O 0
O4 0.37130 0.25110 0.79510 1.00000 ? O 0
O5 0.35160 0.14010 0.10930 1.00000 ? O 0
O6 0.34180 0.12060 0.60210 1.00000 ? O 0
O7 0.33230 0.00000 0.28610 1.00000 ? O 0

loop_
_cod_changelog_entry_id
_cod_changelog_entry_author
_cod_changelog_entry_date
_cod_changelog_entry_text
1
;cod-tools version 3.8.0
Id: cif_guess_AMCSD_atom_types 9581 2023-05-17 12:35:41Z saulius
;
2023-05-23T09:17:26+03:00
;Derived atom types and hydrogen counts
from atom names that follow the AMCSD naming convention
(Wat == water, O-H == hydroxyl).
;
2
;cod-tools version 3.10.1
Id: cif_fix_AMCSD_atom_labels 10224 2024-08-07 11:09:31Z saulius
;
2024-08-07T19:39:55+03:00
;Changed the following '_atom_site_label' values:
the first duplicated label 'FeM2'  converted to 'FeM2_1'
duplicated label 'FeM2' at index 14 converted to 'FeM2_2'
;

loop_
_cod_related_entry_id
_cod_related_entry_database
_cod_related_entry_code
1 AMCSD 0014457
